data_4511927
loop_
_publ_author_name
'Patil, Rahul S.'
'Mossine, Andrew V.'
'Kumari, Harshita'
'Barnes, Charles L.'
'Atwood, Jerry L.'

_publ_section_title
;
 Engineering Void Space Enclosed within Resorcin[4]arene-Based
 Supramolecular Frameworks
;
_journal_issue 10
_journal_name_full 'Crystal Growth &amp; Design'
_journal_page_first 5212
_journal_paper_doi 10.1021/cg501014c
_journal_volume 14
_journal_year 2014
_chemical_formula_moiety 'C40H48O8, 2(C12H10N2), C2H6O1, 2(H2O)'
_chemical_formula_sum 'C132 H168 N8 O22'
_chemical_formula_weight 2218.74
_chemical_name_common 'RsC3, bpe, ethanol'
_chemical_name_systematic 'C-propylresorcinol[4]arene, trans-1,2-Bis(4-pyridyl)ethylene, acetonitrile'
_space_group_IT_number 15
_symmetry_cell_setting monoclinic
_symmetry_Int_Tables_number 15
_symmetry_space_group_name_Hall '-C 2yc'
_symmetry_space_group_name_H-M 'C 1 2/c 1'
_atom_sites_solution_hydrogens geom
_atom_sites_solution_primary direct
_atom_sites_solution_secondary difmap
_audit_creation_method SHELXL-97
_cell_angle_alpha 90.00
_cell_angle_beta 102.9620(10)
_cell_angle_gamma 90.00
_cell_formula_units_Z 2
_cell_length_a 16.7317(12)
_cell_length_b 15.0613(11)
_cell_length_c 23.7764(17)
_cell_measurement_reflns_used 6368
_cell_measurement_temperature 173(2)
_cell_measurement_theta_max 25.15
_cell_measurement_theta_min 2.34
_cell_volume 5839.0(7)
_computing_cell_refinement 'APEX2 (Bruker AXS, 2008)'
_computing_data_collection 'APEX2 (Bruker AXS, 2008)'
_computing_data_reduction 'APEX2 (Bruker AXS, 2008)'
_computing_molecular_graphics 'X-SEED, Barbour, 2001'
_computing_publication_material 'CIFTAB (Sheldrick, 2013)'
_computing_structure_refinement 'SHELXL-2013 (Sheldrick, 2013)'
_computing_structure_solution 'SHELXS-2013 (Sheldrick, 2013)'
_diffrn_ambient_temperature 173(2)
_diffrn_measured_fraction_theta_full 0.944
_diffrn_measured_fraction_theta_max 0.944
_diffrn_measurement_device_type 'Bruker APEXII CCD area detector'
_diffrn_measurement_method 'omega scans'
_diffrn_radiation_monochromator graphite
_diffrn_radiation_type MoK\a
_diffrn_radiation_wavelength 0.71073
_diffrn_reflns_av_R_equivalents 0.0387
_diffrn_reflns_av_sigmaI/netI 0.0340
_diffrn_reflns_limit_h_max 21
_diffrn_reflns_limit_h_min -22
_diffrn_reflns_limit_k_max 19
_diffrn_reflns_limit_k_min -19
_diffrn_reflns_limit_l_max 31
_diffrn_reflns_limit_l_min -31
_diffrn_reflns_number 34173
_diffrn_reflns_theta_full 28.63
_diffrn_reflns_theta_max 28.63
_diffrn_reflns_theta_min 1.76
_diffrn_source 'fine-focus sealed tube'
_diffrn_standards_decay_% 0.0
_exptl_absorpt_coefficient_mu 0.085
_exptl_absorpt_correction_T_max 0.99
_exptl_absorpt_correction_T_min 0.91
_exptl_absorpt_correction_type multi-scan
_exptl_absorpt_process_details
;
 Data were corrected for decay and absorption using the program SADABS 
 (Sheldrick, G. M. (2003). SADABS. Version 2.10. University of
 G\"ottingen, Germany).
;
_exptl_crystal_colour Colourless
_exptl_crystal_density_diffrn 1.262
_exptl_crystal_density_method 'not measured'
_exptl_crystal_description Plate
_exptl_crystal_F_000 2384
_exptl_crystal_size_max 0.50
_exptl_crystal_size_mid 0.25
_exptl_crystal_size_min 0.05
_refine_diff_density_max 0.760
_refine_diff_density_min -0.412
_refine_diff_density_rms 0.066
_refine_ls_extinction_method none
_refine_ls_goodness_of_fit_ref 1.045
_refine_ls_hydrogen_treatment constr
_refine_ls_matrix_type full
_refine_ls_number_parameters 399
_refine_ls_number_reflns 7085
_refine_ls_number_restraints 0
_refine_ls_restrained_S_all 1.045
_refine_ls_R_factor_all 0.0979
_refine_ls_R_factor_gt 0.0682
_refine_ls_shift/su_max 0.000
_refine_ls_shift/su_mean 0.000
_refine_ls_structure_factor_coef Fsqd
_refine_ls_weighting_details 'calc w=1/[\s^2^(Fo^2^)+(0.1149P)^2^+6.6338P] where P=(Fo^2^+2Fc^2^)/3'
_refine_ls_weighting_scheme calc
_refine_ls_wR_factor_gt 0.1928
_refine_ls_wR_factor_ref 0.2158
_reflns_number_gt 4898
_reflns_number_total 7085
_reflns_threshold_expression >2sigma(I)
_cod_data_source_file cg501014c_si_004.cif
_cod_data_source_block h:\xrdlab~1\rsc3_l~1\rsdbd2~1\work1~1\retest
_cod_depositor_comments 'Adding full bibliography for 4511919--4511929.cif.'
_cod_original_sg_symbol_H-M 'C 2/c'
_cod_database_code 4511927

loop_
_symmetry_equiv_pos_as_xyz
'x, y, z'
'-x, y, -z+1/2'
'x+1/2, y+1/2, z'
'-x+1/2, y+1/2, -z+1/2'
'-x, -y, -z'
'x, -y, z-1/2'
'-x+1/2, -y+1/2, -z'
'x+1/2, -y+1/2, z-1/2'

loop_
_atom_site_label
_atom_site_type_symbol
_atom_site_fract_x
_atom_site_fract_y
_atom_site_fract_z
_atom_site_U_iso_or_equiv
_atom_site_adp_type
_atom_site_occupancy
_atom_site_symmetry_multiplicity
_atom_site_calc_flag
_atom_site_refinement_flags
_atom_site_disorder_assembly
_atom_site_disorder_group
C7B' C -0.1137(5) 0.6597(8) 0.7476(4) 0.044(2) Uani 0.30 1 d P A -1
C6B' C -0.1156(5) 0.5963(8) 0.7093(4) 0.042(2) Uani 0.30 1 d P A -1
O1A O -0.23679(10) 0.63232(12) 0.31030(7) 0.0390(4) Uani 1 1 d . . .
H1A H -0.2097 0.6514 0.3421 0.047 Uiso 1 1 calc R . .
C1A C -0.15971(12) 0.79959(14) 0.22299(9) 0.0256(4) Uani 1 1 d . . .
H1 H -0.1356 0.8570 0.2263 0.031 Uiso 1 1 calc R . .
O2A O -0.15099(9) 0.67635(11) 0.41890(6) 0.0329(4) Uani 1 1 d . . .
H2A H -0.1462 0.6582 0.4529 0.039 Uiso 1 1 calc R . .
C2A C -0.17703(12) 0.76121(14) 0.27232(9) 0.0259(4) Uani 1 1 d . . .
O3A O 0.14445(9) 0.67432(11) 0.47093(6) 0.0310(4) Uani 1 1 d . . .
H3A H 0.1371 0.6569 0.5030 0.037 Uiso 1 1 calc R . .
C3A C -0.21321(13) 0.67690(15) 0.26592(9) 0.0309(5) Uani 1 1 d . . .
O4A O 0.22795(12) 0.62495(12) 0.38504(7) 0.0438(5) Uani 1 1 d . . .
H4A H 0.2055 0.6486 0.4095 0.053 Uiso 1 1 calc R . .
C4A C -0.22888(14) 0.63328(16) 0.21323(10) 0.0355(5) Uani 1 1 d . . .
H2 H -0.2528 0.5758 0.2100 0.043 Uiso 1 1 calc R . .
C5A C -0.15484(13) 0.80538(14) 0.33139(9) 0.0270(4) Uani 1 1 d . . .
H5A H -0.1994 0.7904 0.3517 0.032 Uiso 1 1 calc R . .
C6A C 0.00061(12) 0.79345(13) 0.35929(8) 0.0238(4) Uani 1 1 d . . .
H6A H 0.0020 0.8325 0.3282 0.029 Uiso 1 1 calc R . .
C7A C -0.07554(12) 0.76680(13) 0.36744(8) 0.0247(4) Uani 1 1 d . . .
C8A C -0.07625(12) 0.70578(14) 0.41165(9) 0.0259(4) Uani 1 1 d . . .
C9A C -0.00318(13) 0.67441(14) 0.44613(9) 0.0272(4) Uani 1 1 d . . .
H9A H -0.0045 0.6318 0.4754 0.033 Uiso 1 1 calc R . .
C10A C 0.07154(13) 0.70522(14) 0.43786(9) 0.0260(4) Uani 1 1 d . . .
C11A C 0.07486(12) 0.76617(13) 0.39406(8) 0.0243(4) Uani 1 1 d . . .
C12A C 0.15616(12) 0.80116(14) 0.38413(9) 0.0259(4) Uani 1 1 d . . .
H12A H 0.1997 0.7815 0.4179 0.031 Uiso 1 1 calc R . .
C13A C 0.17575(12) 0.75836(14) 0.33115(9) 0.0267(4) Uani 1 1 d . . .
C14A C 0.20985(14) 0.67315(16) 0.33480(10) 0.0325(5) Uani 1 1 d . . .
C15A C -0.14938(14) 0.90740(14) 0.32978(9) 0.0309(5) Uani 1 1 d . . .
H15A H -0.1026 0.9247 0.3130 0.037 Uiso 1 1 calc R . .
H15B H -0.2001 0.9312 0.3045 0.037 Uiso 1 1 calc R . .
C16A C -0.13820(15) 0.94849(16) 0.39009(10) 0.0382(5) Uani 1 1 d . . .
H16A H -0.1929 0.9600 0.3980 0.046 Uiso 1 1 calc R . .
H16B H -0.1096 0.9053 0.4191 0.046 Uiso 1 1 calc R . .
C17A C -0.08977(17) 1.0347(2) 0.39679(12) 0.0491(7) Uani 1 1 d . . .
H17A H -0.0344 1.0233 0.3911 0.074 Uiso 1 1 calc R . .
H17B H -0.0862 1.0588 0.4356 0.074 Uiso 1 1 calc R . .
H17C H -0.1175 1.0777 0.3680 0.074 Uiso 1 1 calc R . .
C18A C 0.15833(13) 0.90332(14) 0.38372(9) 0.0283(4) Uani 1 1 d . . .
H18A H 0.2080 0.9233 0.3713 0.034 Uiso 1 1 calc R . .
H18B H 0.1099 0.9257 0.3553 0.034 Uiso 1 1 calc R . .
C19A C 0.15861(15) 0.94278(15) 0.44283(9) 0.0338(5) Uani 1 1 d . . .
H19A H 0.1083 0.9239 0.4548 0.041 Uiso 1 1 calc R . .
H19B H 0.2063 0.9192 0.4714 0.041 Uiso 1 1 calc R . .
C20A C 0.16274(16) 1.04382(17) 0.44315(11) 0.0412(6) Uani 1 1 d . . .
H20A H 0.2121 1.0630 0.4308 0.062 Uiso 1 1 calc R . .
H20B H 0.1647 1.0658 0.4822 0.062 Uiso 1 1 calc R . .
H20C H 0.1141 1.0677 0.4166 0.062 Uiso 1 1 calc R . .
N1B N -0.13848(12) 0.63395(13) 0.52823(8) 0.0327(4) Uani 1 1 d . A .
C1B C -0.12663(19) 0.56082(19) 0.55966(12) 0.0505(7) Uani 1 1 d . . .
H1B H -0.1230 0.5057 0.5409 0.061 Uiso 1 1 calc R . .
N2B N -0.11896(11) 0.62752(13) 0.92628(8) 0.0320(4) Uani 1 1 d . A .
C2B C -0.11926(19) 0.5613(2) 0.61936(13) 0.0593(8) Uani 1 1 d . A .
H2B H -0.1094 0.5074 0.6406 0.071 Uiso 1 1 calc R . .
C3B C -0.12623(16) 0.6401(2) 0.64753(11) 0.0509(7) Uani 1 1 d . . .
C4B C -0.1407(3) 0.7148(2) 0.61392(14) 0.0706(10) Uani 1 1 d . A .
H4B H -0.1473 0.7705 0.6310 0.085 Uiso 1 1 calc R . .
C5B C -0.1458(2) 0.7091(2) 0.55593(12) 0.0553(8) Uani 1 1 d . . .
H5B H -0.1551 0.7623 0.5340 0.066 Uiso 1 1 calc R A .
C6B C -0.1253(2) 0.6579(3) 0.70978(18) 0.0347(7) Uani 0.70 1 d P A 1
C7B C -0.1089(2) 0.5930(3) 0.74922(16) 0.0315(7) Uani 0.70 1 d P A 1
C8B C -0.1133(2) 0.54983(19) 0.90078(13) 0.0530(7) Uani 1 1 d . . .
H8B H -0.1134 0.4976 0.9231 0.064 Uiso 1 1 calc R . .
C9B C -0.1074(2) 0.5400(2) 0.84495(14) 0.0657(9) Uani 1 1 d . A .
H9B H -0.1012 0.4826 0.8299 0.079 Uiso 1 1 calc R . .
C10B C -0.11046(16) 0.6137(2) 0.81053(11) 0.0531(8) Uani 1 1 d . . .
C11B C -0.1152(2) 0.6956(2) 0.83652(14) 0.0632(9) Uani 1 1 d . A .
H11B H -0.1161 0.7488 0.8149 0.076 Uiso 1 1 calc R . .
C12B C -0.11867(19) 0.69926(19) 0.89424(12) 0.0504(7) Uani 1 1 d . . .
H12B H -0.1209 0.7558 0.9115 0.060 Uiso 1 1 calc R A .
C1C C 0.0000 0.6185(3) 0.2500 0.0572(11) Uani 1 2 d S . .
C2C C 0.0056(10) 0.5925(8) 0.2975(6) 0.197(6) Uani 0.50 1 d P B -1
O1C O 0.0056(10) 0.5925(8) 0.2975(6) 0.197(6) Uani 0.10 1 d P B -1
O1 O -0.0386(3) 0.9184(5) 0.7360(2) 0.089(2) Uani 0.50 1 d P C -1
O2 O -0.0871(4) 0.8846(4) 0.7309(4) 0.124(3) Uani 0.50 1 d P C 1

loop_
_atom_site_aniso_label
_atom_site_aniso_U_11
_atom_site_aniso_U_22
_atom_site_aniso_U_33
_atom_site_aniso_U_23
_atom_site_aniso_U_13
_atom_site_aniso_U_12
C7B' 0.039(5) 0.067(8) 0.025(5) -0.007(4) 0.006(4) -0.012(4)
C6B' 0.042(5) 0.062(7) 0.024(5) 0.000(4) 0.012(3) -0.003(4)
O1A 0.0401(9) 0.0485(10) 0.0286(8) 0.0044(7) 0.0083(7) -0.0155(8)
C1A 0.0218(9) 0.0269(10) 0.0279(11) -0.0010(8) 0.0050(8) 0.0004(8)
O2A 0.0287(8) 0.0452(9) 0.0259(8) 0.0076(7) 0.0086(6) -0.0023(7)
C2A 0.0227(9) 0.0308(10) 0.0241(10) 0.0004(8) 0.0049(8) 0.0028(8)
O3A 0.0291(8) 0.0398(9) 0.0240(8) 0.0095(6) 0.0060(6) 0.0081(6)
C3A 0.0278(10) 0.0371(12) 0.0285(11) 0.0041(9) 0.0079(8) -0.0044(9)
O4A 0.0558(11) 0.0455(10) 0.0345(9) 0.0138(8) 0.0194(8) 0.0260(8)
C4A 0.0370(12) 0.0335(12) 0.0375(13) -0.0022(10) 0.0118(10) -0.0118(10)
C5A 0.0243(10) 0.0312(11) 0.0262(10) 0.0014(8) 0.0072(8) 0.0047(8)
C6A 0.0286(10) 0.0240(9) 0.0195(9) 0.0014(7) 0.0067(8) 0.0023(8)
C7A 0.0263(10) 0.0259(10) 0.0216(10) 0.0000(8) 0.0050(8) 0.0048(8)
C8A 0.0269(10) 0.0285(10) 0.0238(10) -0.0014(8) 0.0089(8) 0.0006(8)
C9A 0.0324(11) 0.0277(10) 0.0226(10) 0.0043(8) 0.0083(8) 0.0023(8)
C10A 0.0279(10) 0.0284(10) 0.0213(10) 0.0011(8) 0.0042(8) 0.0069(8)
C11A 0.0263(10) 0.0255(10) 0.0216(10) -0.0004(8) 0.0062(8) 0.0028(8)
C12A 0.0243(10) 0.0304(11) 0.0223(10) 0.0027(8) 0.0037(8) 0.0035(8)
C13A 0.0239(10) 0.0316(11) 0.0248(10) 0.0007(8) 0.0062(8) 0.0007(8)
C14A 0.0315(11) 0.0376(12) 0.0294(11) 0.0073(9) 0.0087(9) 0.0093(9)
C15A 0.0341(11) 0.0317(11) 0.0259(11) -0.0007(9) 0.0048(8) 0.0103(9)
C16A 0.0436(13) 0.0401(13) 0.0304(12) -0.0051(10) 0.0075(10) 0.0152(11)
C17A 0.0422(14) 0.0615(17) 0.0413(15) -0.0193(13) 0.0047(11) 0.0001(12)
C18A 0.0281(10) 0.0322(11) 0.0235(10) 0.0000(8) 0.0037(8) -0.0019(8)
C19A 0.0374(12) 0.0375(12) 0.0252(11) -0.0040(9) 0.0042(9) -0.0021(10)
C20A 0.0452(14) 0.0386(13) 0.0383(13) -0.0089(11) 0.0065(11) -0.0092(11)
N1B 0.0347(10) 0.0378(10) 0.0273(9) -0.0011(8) 0.0104(8) -0.0069(8)
C1B 0.0699(19) 0.0400(15) 0.0440(15) 0.0051(11) 0.0178(13) -0.0005(13)
N2B 0.0308(9) 0.0398(10) 0.0241(9) -0.0024(8) 0.0035(7) -0.0024(8)
C2B 0.0622(19) 0.069(2) 0.0472(17) 0.0298(15) 0.0132(14) 0.0020(15)
C3B 0.0323(13) 0.093(2) 0.0276(12) -0.0065(14) 0.0070(10) -0.0161(14)
C4B 0.108(3) 0.066(2) 0.0426(17) -0.0171(15) 0.0273(18) -0.013(2)
C5B 0.089(2) 0.0421(15) 0.0384(15) -0.0017(12) 0.0220(15) -0.0017(15)
C6B 0.0416(19) 0.036(2) 0.027(2) -0.0020(16) 0.0067(15) 0.0005(16)
C7B 0.0328(17) 0.035(2) 0.027(2) -0.0008(14) 0.0085(13) -0.0022(14)
C8B 0.075(2) 0.0433(15) 0.0480(16) -0.0113(12) 0.0292(15) -0.0146(14)
C9B 0.086(2) 0.068(2) 0.0528(18) -0.0269(16) 0.0362(17) -0.0264(18)
C10B 0.0298(12) 0.102(3) 0.0272(12) -0.0092(14) 0.0044(10) -0.0033(14)
C11B 0.0631(19) 0.080(2) 0.0507(17) 0.0345(17) 0.0223(15) 0.0266(17)
C12B 0.0702(19) 0.0442(15) 0.0413(15) 0.0078(12) 0.0221(14) 0.0142(13)
C1C 0.053(2) 0.059(3) 0.061(3) 0.000 0.015(2) 0.000
C2C 0.265(17) 0.114(9) 0.236(15) -0.068(9) 0.108(14) -0.006(9)
O1C 0.265(17) 0.114(9) 0.236(15) -0.068(9) 0.108(14) -0.006(9)
O1 0.046(3) 0.153(6) 0.066(3) 0.037(3) 0.005(2) 0.044(3)
O2 0.056(4) 0.077(4) 0.212(9) 0.041(4) -0.025(4) -0.011(3)

loop_
_atom_type_symbol
_atom_type_description
_atom_type_scat_dispersion_real
_atom_type_scat_dispersion_imag
_atom_type_scat_source
C C 0.0033 0.0016 'International Tables Vol C Tables 4.2.6.8 and 6.1.1.4'
H H 0.0000 0.0000 'International Tables Vol C Tables 4.2.6.8 and 6.1.1.4'
N N 0.0061 0.0033 'International Tables Vol C Tables 4.2.6.8 and 6.1.1.4'
O O 0.0106 0.0060 'International Tables Vol C Tables 4.2.6.8 and 6.1.1.4'

loop_
_geom_angle_atom_site_label_1
_geom_angle_atom_site_label_2
_geom_angle_atom_site_label_3
_geom_angle
_geom_angle_site_symmetry_1
_geom_angle_site_symmetry_3
C6B C7B' C7B 90.3(9) . .
C6B C7B' C6B' 45.7(7) . .
C7B C7B' C6B' 45.0(6) . .
C6B C7B' C10B 151.4(11) . .
C7B C7B' C10B 63.7(7) . .
C6B' C7B' C10B 108.4(10) . .
C7B C6B' C6B 91.2(9) . .
C7B C6B' C7B' 49.8(7) . .
C6B C6B' C7B' 41.7(7) . .
C7B C6B' C3B 158.4(12) . .
C6B C6B' C3B 67.5(8) . .
C7B' C6B' C3B 108.7(11) . .
C3A O1A H1A 109.5 . .
C2A C1A C13A 123.79(19) . 2
C2A C1A H1 118.1 . .
C13A C1A H1 118.1 2 .
C8A O2A H2A 109.5 . .
C1A C2A C3A 116.78(19) . .
C1A C2A C5A 122.73(19) . .
C3A C2A C5A 120.43(18) . .
C10A O3A H3A 109.5 . .
O1A C3A C4A 115.6(2) . .
O1A C3A C2A 123.3(2) . .
C4A C3A C2A 121.2(2) . .
C14A O4A H4A 109.5 . .
C3A C4A C14A 120.4(2) . 2
C3A C4A H2 119.8 . .
C14A C4A H2 119.8 2 .
C2A C5A C7A 110.71(16) . .
C2A C5A C15A 114.61(17) . .
C7A C5A C15A 110.21(17) . .
C2A C5A H5A 107.0 . .
C7A C5A H5A 107.0 . .
C15A C5A H5A 107.0 . .
C7A C6A C11A 123.79(18) . .
C7A C6A H6A 118.1 . .
C11A C6A H6A 118.1 . .
C6A C7A C8A 117.20(18) . .
C6A C7A C5A 121.39(18) . .
C8A C7A C5A 121.35(18) . .
O2A C8A C9A 121.35(18) . .
O2A C8A C7A 117.90(18) . .
C9A C8A C7A 120.73(19) . .
C10A C9A C8A 120.17(19) . .
C10A C9A H9A 119.9 . .
C8A C9A H9A 119.9 . .
O3A C10A C9A 121.14(18) . .
O3A C10A C11A 118.00(18) . .
C9A C10A C11A 120.81(18) . .
C6A C11A C10A 117.20(18) . .
C6A C11A C12A 120.96(18) . .
C10A C11A C12A 121.84(18) . .
C13A C12A C11A 110.39(17) . .
C13A C12A C18A 114.22(17) . .
C11A C12A C18A 111.68(17) . .
C13A C12A H12A 106.7 . .
C11A C12A H12A 106.7 . .
C18A C12A H12A 106.7 . .
C14A C13A C1A 117.08(19) . 2
C14A C13A C12A 120.00(18) . .
C1A C13A C12A 122.90(18) 2 .
O4A C14A C4A 116.1(2) . 2
O4A C14A C13A 123.1(2) . .
C4A C14A C13A 120.7(2) 2 .
C16A C15A C5A 112.00(18) . .
C16A C15A H15A 109.2 . .
C5A C15A H15A 109.2 . .
C16A C15A H15B 109.2 . .
C5A C15A H15B 109.2 . .
H15A C15A H15B 107.9 . .
C17A C16A C15A 113.1(2) . .
C17A C16A H16A 109.0 . .
C15A C16A H16A 109.0 . .
C17A C16A H16B 109.0 . .
C15A C16A H16B 109.0 . .
H16A C16A H16B 107.8 . .
C16A C17A H17A 109.5 . .
C16A C17A H17B 109.5 . .
H17A C17A H17B 109.5 . .
C16A C17A H17C 109.5 . .
H17A C17A H17C 109.5 . .
H17B C17A H17C 109.5 . .
C19A C18A C12A 112.26(18) . .
C19A C18A H18A 109.2 . .
C12A C18A H18A 109.2 . .
C19A C18A H18B 109.2 . .
C12A C18A H18B 109.2 . .
H18A C18A H18B 107.9 . .
C20A C19A C18A 112.62(19) . .
C20A C19A H19A 109.1 . .
C18A C19A H19A 109.1 . .
C20A C19A H19B 109.1 . .
C18A C19A H19B 109.1 . .
H19A C19A H19B 107.8 . .
C19A C20A H20A 109.5 . .
C19A C20A H20B 109.5 . .
H20A C20A H20B 109.5 . .
C19A C20A H20C 109.5 . .
H20A C20A H20C 109.5 . .
H20B C20A H20C 109.5 . .
C1B N1B C5B 116.7(2) . .
N1B C1B C2B 122.6(3) . .
N1B C1B H1B 118.7 . .
C2B C1B H1B 118.7 . .
C12B N2B C8B 116.5(2) . .
C3B C2B C1B 120.0(3) . .
C3B C2B H2B 120.0 . .
C1B C2B H2B 120.0 . .
C4B C3B C2B 116.5(3) . .
C4B C3B C6B 113.0(3) . .
C2B C3B C6B 130.4(3) . .
C4B C3B C6B' 148.4(5) . .
C2B C3B C6B' 95.0(5) . .
C6B C3B C6B' 35.5(4) . .
C5B C4B C3B 120.1(3) . .
C5B C4B H4B 120.0 . .
C3B C4B H4B 120.0 . .
N1B C5B C4B 124.2(3) . .
N1B C5B H5B 117.9 . .
C4B C5B H5B 117.9 . .
C7B' C6B C6B' 92.6(10) . .
C7B' C6B C7B 48.8(8) . .
C6B' C6B C7B 44.1(6) . .
C7B' C6B C3B 165.5(9) . .
C6B' C6B C3B 77.0(7) . .
C7B C6B C3B 121.0(4) . .
C6B' C7B C7B' 85.3(9) . .
C6B' C7B C6B 44.7(7) . .
C7B' C7B C6B 40.9(5) . .
C6B' C7B C10B 163.0(9) . .
C7B' C7B C10B 79.1(7) . .
C6B C7B C10B 118.9(4) . .
N2B C8B C9B 124.6(3) . .
N2B C8B H8B 117.7 . .
C9B C8B H8B 117.7 . .
C8B C9B C10B 119.5(3) . .
C8B C9B H9B 120.3 . .
C10B C9B H9B 120.3 . .
C9B C10B C11B 116.8(2) . .
C9B C10B C7B 113.9(3) . .
C11B C10B C7B 129.3(3) . .
C9B C10B C7B' 151.0(5) . .
C11B C10B C7B' 92.1(5) . .
C7B C10B C7B' 37.2(4) . .
C12B C11B C10B 119.6(3) . .
C12B C11B H11B 120.2 . .
C10B C11B H11B 120.2 . .
N2B C12B C11B 123.0(3) . .
N2B C12B H12B 118.5 . .
C11B C12B H12B 118.5 . .
O1C C1C C2C 0.0(13) 2 2
O1C C1C C2C 141.2(12) 2 .
C2C C1C C2C 141.2(12) 2 .

loop_
_geom_bond_atom_site_label_1
_geom_bond_atom_site_label_2
_geom_bond_distance
_geom_bond_site_symmetry_2
C7B' C6B 0.876(9) .
C7B' C7B 1.008(11) .
C7B' C6B' 1.316(14) .
C7B' C10B 1.639(12) .
C6B' C7B 0.933(9) .
C6B' C6B 0.942(11) .
C6B' C3B 1.582(11) .
O1A C3A 1.381(3) .
O1A H1A 0.8400 .
C1A C2A 1.395(3) .
C1A C13A 1.400(3) 2
C1A H1 0.9500 .
O2A C8A 1.374(2) .
O2A H2A 0.8400 .
C2A C3A 1.400(3) .
C2A C5A 1.523(3) .
O3A C10A 1.376(2) .
O3A H3A 0.8400 .
C3A C4A 1.386(3) .
O4A C14A 1.372(3) .
O4A H4A 0.8400 .
C4A C14A 1.389(3) 2
C4A H2 0.9500 .
C5A C7A 1.524(3) .
C5A C15A 1.540(3) .
C5A H5A 1.0000 .
C6A C7A 1.390(3) .
C6A C11A 1.391(3) .
C6A H6A 0.9500 .
C7A C8A 1.398(3) .
C8A C9A 1.393(3) .
C9A C10A 1.388(3) .
C9A H9A 0.9500 .
C10A C11A 1.399(3) .
C11A C12A 1.526(3) .
C12A C13A 1.515(3) .
C12A C18A 1.539(3) .
C12A H12A 1.0000 .
C13A C14A 1.399(3) .
C13A C1A 1.400(3) 2
C14A C4A 1.389(3) 2
C15A C16A 1.534(3) .
C15A H15A 0.9900 .
C15A H15B 0.9900 .
C16A C17A 1.520(4) .
C16A H16A 0.9900 .
C16A H16B 0.9900 .
C17A H17A 0.9800 .
C17A H17B 0.9800 .
C17A H17C 0.9800 .
C18A C19A 1.525(3) .
C18A H18A 0.9900 .
C18A H18B 0.9900 .
C19A C20A 1.523(3) .
C19A H19A 0.9900 .
C19A H19B 0.9900 .
C20A H20A 0.9800 .
C20A H20B 0.9800 .
C20A H20C 0.9800 .
N1B C1B 1.321(3) .
N1B C5B 1.329(3) .
C1B C2B 1.397(4) .
C1B H1B 0.9500 .
N2B C12B 1.323(3) .
N2B C8B 1.331(3) .
C2B C3B 1.380(5) .
C2B H2B 0.9500 .
C3B C4B 1.370(5) .
C3B C6B 1.501(5) .
C4B C5B 1.365(4) .
C4B H4B 0.9500 .
C5B H5B 0.9500 .
C6B C7B 1.340(5) .
C7B C10B 1.497(5) .
C8B C9B 1.361(4) .
C8B H8B 0.9500 .
C9B C10B 1.373(5) .
C9B H9B 0.9500 .
C10B C11B 1.391(5) .
C11B C12B 1.388(4) .
C11B H11B 0.9500 .
C12B H12B 0.9500 .
C1C O1C 1.179(15) 2
C1C C2C 1.179(15) 2
C1C C2C 1.179(15) .
O1 O2 0.942(7) .

loop_
_geom_torsion_atom_site_label_1
_geom_torsion_atom_site_label_2
_geom_torsion_atom_site_label_3
_geom_torsion_atom_site_label_4
_geom_torsion
_geom_torsion_site_symmetry_1
_geom_torsion_site_symmetry_4
C6B C7B' C6B' C7B -171.6(12) . .
C10B C7B' C6B' C7B -6.2(6) . .
C7B C7B' C6B' C6B 171.6(12) . .
C10B C7B' C6B' C6B 165.4(10) . .
C6B C7B' C6B' C3B 10.0(7) . .
C7B C7B' C6B' C3B -178.5(9) . .
C10B C7B' C6B' C3B 175.3(5) . .
C13A C1A C2A C3A -0.6(3) 2 .
C13A C1A C2A C5A 176.66(19) 2 .
C1A C2A C3A O1A -177.3(2) . .
C5A C2A C3A O1A 5.4(3) . .
C1A C2A C3A C4A 1.6(3) . .
C5A C2A C3A C4A -175.7(2) . .
O1A C3A C4A C14A 178.1(2) . 2
C2A C3A C4A C14A -0.9(4) . 2
C1A C2A C5A C7A -98.8(2) . .
C3A C2A C5A C7A 78.3(2) . .
C1A C2A C5A C15A 26.6(3) . .
C3A C2A C5A C15A -156.3(2) . .
C11A C6A C7A C8A -3.1(3) . .
C11A C6A C7A C5A 174.37(19) . .
C2A C5A C7A C6A 79.5(2) . .
C15A C5A C7A C6A -48.3(3) . .
C2A C5A C7A C8A -103.1(2) . .
C15A C5A C7A C8A 129.1(2) . .
C6A C7A C8A O2A -177.70(18) . .
C5A C7A C8A O2A 4.8(3) . .
C6A C7A C8A C9A 0.7(3) . .
C5A C7A C8A C9A -176.79(19) . .
O2A C8A C9A C10A 179.95(19) . .
C7A C8A C9A C10A 1.6(3) . .
C8A C9A C10A O3A -179.18(18) . .
C8A C9A C10A C11A -1.7(3) . .
C7A C6A C11A C10A 3.1(3) . .
C7A C6A C11A C12A -177.41(19) . .
O3A C10A C11A C6A 177.01(18) . .
C9A C10A C11A C6A -0.6(3) . .
O3A C10A C11A C12A -2.5(3) . .
C9A C10A C11A C12A 179.90(19) . .
C6A C11A C12A C13A -74.4(2) . .
C10A C11A C12A C13A 105.1(2) . .
C6A C11A C12A C18A 53.9(3) . .
C10A C11A C12A C18A -126.6(2) . .
C11A C12A C13A C14A -80.4(2) . .
C18A C12A C13A C14A 152.8(2) . .
C11A C12A C13A C1A 98.2(2) . 2
C18A C12A C13A C1A -28.6(3) . 2
C1A C13A C14A O4A -179.4(2) 2 .
C12A C13A C14A O4A -0.7(3) . .
C1A C13A C14A C4A 1.9(3) 2 2
C12A C13A C14A C4A -179.4(2) . 2
C2A C5A C15A C16A 172.41(18) . .
C7A C5A C15A C16A -61.9(2) . .
C5A C15A C16A C17A 149.6(2) . .
C13A C12A C18A C19A -166.37(18) . .
C11A C12A C18A C19A 67.5(2) . .
C12A C18A C19A C20A 178.68(19) . .
C5B N1B C1B C2B -2.1(4) . .
N1B C1B C2B C3B 1.5(5) . .
C1B C2B C3B C4B 0.3(5) . .
C1B C2B C3B C6B 176.3(3) . .
C1B C2B C3B C6B' 178.3(4) . .
C7B C6B' C3B C4B -11(3) . .
C6B C6B' C3B C4B -0.9(11) . .
C7B' C6B' C3B C4B -8.0(12) . .
C7B C6B' C3B C2B 172(2) . .
C6B C6B' C3B C2B -177.4(5) . .
C7B' C6B' C3B C2B 175.4(6) . .
C7B C6B' C3B C6B -10(2) . .
C7B' C6B' C3B C6B -7.1(5) . .
C2B C3B C4B C5B -1.4(5) . .
C6B C3B C4B C5B -178.1(3) . .
C6B' C3B C4B C5B -177.6(7) . .
C1B N1B C5B C4B 0.9(5) . .
C3B C4B C5B N1B 0.9(6) . .
C7B C7B' C6B C6B' -5.9(8) . .
C10B C7B' C6B C6B' -30(2) . .
C6B' C7B' C6B C7B 5.9(8) . .
C10B C7B' C6B C7B -24.1(16) . .
C7B C7B' C6B C3B -50(3) . .
C6B' C7B' C6B C3B -44(3) . .
C10B C7B' C6B C3B -74(4) . .
C7B C6B' C6B C7B' 6.4(9) . .
C3B C6B' C6B C7B' -169.8(7) . .
C7B' C6B' C6B C7B -6.4(9) . .
C3B C6B' C6B C7B -176.2(7) . .
C7B C6B' C6B C3B 176.2(7) . .
C7B' C6B' C6B C3B 169.8(7) . .
C4B C3B C6B C7B' -136(3) . .
C2B C3B C6B C7B' 48(3) . .
C6B' C3B C6B C7B' 45(3) . .
C4B C3B C6B C6B' 179.5(6) . .
C2B C3B C6B C6B' 3.3(7) . .
C4B C3B C6B C7B -177.4(3) . .
C2B C3B C6B C7B 6.4(5) . .
C6B' C3B C6B C7B 3.1(6) . .
C6B C6B' C7B C7B' -5.6(8) . .
C3B C6B' C7B C7B' 4(2) . .
C7B' C6B' C7B C6B 5.6(8) . .
C3B C6B' C7B C6B 9.6(18) . .
C6B C6B' C7B C10B 17(3) . .
C7B' C6B' C7B C10B 23(2) . .
C3B C6B' C7B C10B 27(4) . .
C6B C7B' C7B C6B' 6.0(9) . .
C10B C7B' C7B C6B' 173.4(6) . .
C6B' C7B' C7B C6B -6.0(9) . .
C10B C7B' C7B C6B 167.4(7) . .
C6B C7B' C7B C10B -167.4(7) . .
C6B' C7B' C7B C10B -173.4(6) . .
C7B' C6B C7B C6B' -171.5(12) . .
C3B C6B C7B C6B' -4.3(8) . .
C6B' C6B C7B C7B' 171.5(12) . .
C3B C6B C7B C7B' 167.2(9) . .
C7B' C6B C7B C10B 14.1(8) . .
C6B' C6B C7B C10B -174.4(9) . .
C3B C6B C7B C10B -178.7(3) . .
C12B N2B C8B C9B 0.0(5) . .
N2B C8B C9B C10B -2.7(5) . .
C8B C9B C10B C11B 3.4(5) . .
C8B C9B C10B C7B -176.2(3) . .
C8B C9B C10B C7B' -174.1(7) . .
C6B' C7B C10B C9B 155(2) . .
C7B' C7B C10B C9B 178.3(6) . .
C6B C7B C10B C9B 169.0(3) . .
C6B' C7B C10B C11B -24(2) . .
C7B' C7B C10B C11B -1.1(6) . .
C6B C7B C10B C11B -10.5(5) . .
C6B' C7B C10B C7B' -23(2) . .
C6B C7B C10B C7B' -9.4(5) . .
C6B C7B' C10B C9B 24(3) . .
C7B C7B' C10B C9B -3.2(11) . .
C6B' C7B' C10B C9B 1.7(13) . .
C6B C7B' C10B C11B -154(2) . .
C7B C7B' C10B C11B 179.1(5) . .
C6B' C7B' C10B C11B -176.0(7) . .
C6B C7B' C10B C7B 27.0(17) . .
C6B' C7B' C10B C7B 4.9(5) . .
C9B C10B C11B C12B -1.6(5) . .
C7B C10B C11B C12B 177.8(3) . .
C7B' C10B C11B C12B 177.1(4) . .
C8B N2B C12B C11B 1.9(4) . .
C10B C11B C12B N2B -1.1(5) . .
